data_4135518
loop_
_publ_author_name
'Li, Jun'
'Daniliuc, Constantin G.'
'Kartha, Kalathil K.'
'Fern\'andez, Gustavo'
'Kehr, Gerald'
'Erker, Gerhard'

_publ_section_title
;
 Introducing the Dihydro-1,3-azaboroles: Convenient Entry by a
 Three-Component Reaction, Synthetic and Photophysical Application
;
_journal_name_full 'Journal of the American Chemical Society'
_journal_paper_doi 10.1021/jacs.0c12236
_journal_year 2021
_chemical_formula_sum 'C31 H28 B F9 N2'
_chemical_formula_weight 610.36
_space_group_crystal_system triclinic
_space_group_IT_number 2
_space_group_name_Hall '-P 1'
_space_group_name_H-M_alt 'P -1'
_atom_sites_solution_hydrogens geom
_audit_creation_method 'APEX3 v2016.1-0'
_cell_angle_alpha 95.526(2)
_cell_angle_beta 90.646(2)
_cell_angle_gamma 96.315(2)
_cell_formula_units_Z 2
_cell_length_a 8.6995(3)
_cell_length_b 12.2055(4)
_cell_length_c 15.8773(5)
_cell_measurement_reflns_used 4212
_cell_measurement_temperature 100.(2)
_cell_measurement_theta_max 66.4421
_cell_measurement_theta_min 3.6611
_cell_volume 1667.45(10)
_computing_cell_refinement 'SAINT V8.37A (Bruker AXS Inc., 2015)'
_computing_data_collection 'APEX3 v2016.1-0 (Bruker AXS Inc., 2016)'
_computing_data_reduction 'SAINT V8.37A (Bruker AXS Inc., 2015)'
_computing_molecular_graphics 'APEX3 v2016.1-0 (Bruker AXS Inc., 2016)'
_computing_publication_material 'APEX3 v2016.1-0 (Bruker AXS Inc., 2016)'
_computing_structure_refinement 'SHELXL-2014/7 (Sheldrick, 2014)'
_computing_structure_solution 'SHELXL-2014/7 (Sheldrick, 2014)'
_diffrn_ambient_temperature 100.(2)
_diffrn_detector_area_resol_mean 8.3333
_diffrn_measured_fraction_theta_full 0.994
_diffrn_measured_fraction_theta_max 0.994
_diffrn_measurement_device_type 'Kappa CCD APEXII'
_diffrn_measurement_method 'phi / omega scans'
_diffrn_radiation_monochromator graphite
_diffrn_radiation_type CuK\a
_diffrn_radiation_wavelength 1.54178
_diffrn_reflns_av_R_equivalents 0.0584
_diffrn_reflns_av_unetI/netI 0.0493
_diffrn_reflns_limit_h_max 10
_diffrn_reflns_limit_h_min -10
_diffrn_reflns_limit_k_max 14
_diffrn_reflns_limit_k_min -14
_diffrn_reflns_limit_l_max 18
_diffrn_reflns_limit_l_min -18
_diffrn_reflns_number 24094
_diffrn_reflns_theta_full 66.64
_diffrn_reflns_theta_max 66.64
_diffrn_reflns_theta_min 4.38
_diffrn_source 'fine-focus sealed tube'
_diffrn_source_type 'fine-focus sealed tube'
_exptl_absorpt_coefficient_mu 0.921
_exptl_absorpt_correction_T_max 0.88
_exptl_absorpt_correction_T_min 0.74
_exptl_absorpt_correction_type multi-scan
_exptl_absorpt_process_details
;
Bruker AXS (2014). SADABS, Version 2014/5, Bruker AXS Inc., Madison, Wisconsin,
USA.
;
_exptl_crystal_colour yellow
_exptl_crystal_density_diffrn 1.216
_exptl_crystal_density_method 'not measured'
_exptl_crystal_description prism
_exptl_crystal_F_000 628
_exptl_crystal_size_max 0.280
_exptl_crystal_size_mid 0.160
_exptl_crystal_size_min 0.140
_refine_diff_density_max 0.207
_refine_diff_density_min -0.201
_refine_ls_extinction_method none
_refine_ls_goodness_of_fit_ref 1.036
_refine_ls_hydrogen_treatment mixed
_refine_ls_matrix_type full
_refine_ls_number_parameters 426
_refine_ls_number_reflns 5870
_refine_ls_number_restraints 75
_refine_ls_restrained_S_all 1.038
_refine_ls_R_factor_all 0.0671
_refine_ls_R_factor_gt 0.0456
_refine_ls_shift/su_max 0.000
_refine_ls_shift/su_mean 0.000
_refine_ls_structure_factor_coef Fsqd
_refine_ls_weighting_details 'w=1/[\s^2^(Fo^2^)+(0.0601P)^2^] where P=(Fo^2^+2Fc^2^)/3'
_refine_ls_weighting_scheme calc
_refine_ls_wR_factor_gt 0.1110
_refine_ls_wR_factor_ref 0.1211
_reflns_number_gt 4134
_reflns_number_total 5870
_reflns_threshold_expression 'I > 2\s(I)'
_cod_data_source_file ja0c12236_si_004.cif
_cod_data_source_block erk9568
_cod_database_code 4135518

loop_
_space_group_symop_operation_xyz
'x, y, z'
'-x, -y, -z'

loop_
_atom_site_type_symbol
_atom_site_label
_atom_site_fract_x
_atom_site_fract_y
_atom_site_fract_z
_atom_site_U_iso_or_equiv
_atom_site_adp_type
_atom_site_calc_flag
_atom_site_refinement_flags_adp
_atom_site_refinement_flags_occupancy
_atom_site_refinement_flags_posn
_atom_site_occupancy
_atom_site_disorder_assembly
_atom_site_disorder_group
B B1 0.4039(2) 0.66195(18) 0.29555(14) 0.0290(5) Uani d . . . 1.0 . .
N N1 0.42678(19) 0.78928(13) 0.43132(11) 0.0320(4) Uani d . . . 1.0 . .
H H1 0.486(2) 0.8326(18) 0.4023(14) 0.033(6) Uiso d . . . 1.0 . .
N N2 0.28029(18) 0.47203(13) 0.30795(11) 0.0313(4) Uani d . . . 1.0 . .
C C1 0.2746(2) 0.49170(16) 0.39411(13) 0.0326(4) Uani d . . . 1.0 . .
C C2 0.3291(2) 0.59439(16) 0.43543(13) 0.0332(5) Uani d . . . 1.0 . .
C C3 0.3844(2) 0.68484(16) 0.39015(12) 0.0295(4) Uani d . . . 1.0 . .
C C4 0.3442(2) 0.55120(16) 0.25857(12) 0.0308(4) Uani d . . . 1.0 . .
H H4 0.3494 0.5333 0.1992 0.037 Uiso calc U . R 1.0 . .
C C11 0.2076(3) 0.39913(17) 0.44334(15) 0.0449(6) Uani d . . . 1.0 . .
H H11A 0.1528 0.3401 0.4044 0.067 Uiso calc U . R 1.0 . .
H H11B 0.1351 0.4273 0.4847 0.067 Uiso calc U . R 1.0 . .
H H11C 0.2911 0.3697 0.4729 0.067 Uiso calc U . R 1.0 . .
C C21 0.3397(3) 0.60340(18) 0.53148(13) 0.0430(5) Uani d . . . 1.0 . .
H H21A 0.2401 0.6201 0.5548 0.065 Uiso calc U . R 1.0 . .
H H21B 0.4204 0.6628 0.5517 0.065 Uiso calc U . R 1.0 . .
H H21C 0.3654 0.5331 0.5499 0.065 Uiso calc U . R 1.0 . .
C C31 0.4932(2) 0.74762(15) 0.23625(12) 0.0282(4) Uani d . . . 1.0 . .
C C32 0.4173(2) 0.81235(16) 0.18384(12) 0.0291(4) Uani d . . . 1.0 . .
C C33 0.4965(2) 0.87874(16) 0.12845(12) 0.0332(5) Uani d . . . 1.0 . .
H H33 0.4414 0.9216 0.0943 0.04 Uiso calc U . R 1.0 . .
C C34 0.6554(2) 0.88238(17) 0.12310(12) 0.0334(5) Uani d . . . 1.0 . .
C C35 0.7359(2) 0.82154(16) 0.17401(12) 0.0310(4) Uani d . . . 1.0 . .
H H35 0.8452 0.8245 0.1711 0.037 Uiso calc U . R 1.0 . .
C C36 0.6552(2) 0.75588(16) 0.22960(12) 0.0300(4) Uani d . . . 1.0 . .
C C37 0.2454(2) 0.81256(18) 0.18721(14) 0.0374(5) Uani d . . . 1.0 . .
F F1 0.19880(14) 0.84340(12) 0.26519(9) 0.0540(4) Uani d . . . 1.0 . .
F F2 0.16778(13) 0.71343(11) 0.16320(9) 0.0517(4) Uani d . . . 1.0 . .
F F3 0.19216(14) 0.88291(11) 0.13655(9) 0.0509(4) Uani d . . . 1.0 . .
C C38 0.7375(2) 0.9545(2) 0.06292(14) 0.0440(6) Uani d . . D 1.0 . .
F F4 0.686(2) 0.9329(15) -0.0171(8) 0.045(3) Uani d U P D 0.49(6) A 1
F F5 0.712(3) 1.0614(7) 0.0850(10) 0.063(3) Uani d U P D 0.49(6) A 1
F F6 0.8903(10) 0.9558(19) 0.0622(11) 0.072(3) Uani d U P D 0.49(6) A 1
F F4A 0.662(2) 0.9413(15) -0.0118(8) 0.045(2) Uani d U P D 0.51(6) A 2
F F5A 0.753(3) 1.0625(8) 0.0879(10) 0.076(3) Uani d U P D 0.51(6) A 2
F F6A 0.8808(12) 0.927(2) 0.0493(11) 0.058(3) Uani d U P D 0.51(6) A 2
C C39 0.7493(2) 0.69170(19) 0.28344(15) 0.0423(6) Uani d . . . 1.0 . .
F F7 0.90093(13) 0.70826(11) 0.26928(9) 0.0488(3) Uani d . . . 1.0 . .
F F8 0.73329(15) 0.72055(14) 0.36638(9) 0.0635(4) Uani d . . . 1.0 . .
F F9 0.70955(15) 0.58278(11) 0.27060(12) 0.0693(5) Uani d . . . 1.0 . .
C C41 0.3748(2) 0.84036(16) 0.50833(13) 0.0340(5) Uani d . . . 1.0 . .
C C42 0.2167(3) 0.83966(17) 0.52443(14) 0.0388(5) Uani d . . . 1.0 . .
C C43 0.1730(3) 0.89059(19) 0.60156(15) 0.0514(6) Uani d . . . 1.0 . .
H H43 0.0664 0.8885 0.6144 0.062 Uiso calc U . R 1.0 . .
C C44 0.2824(3) 0.9440(2) 0.65962(16) 0.0565(7) Uani d . . . 1.0 . .
H H44 0.2506 0.9782 0.7118 0.068 Uiso calc U . R 1.0 . .
C C45 0.4376(3) 0.94778(18) 0.64205(15) 0.0520(6) Uani d . . . 1.0 . .
H H45 0.5117 0.9865 0.6817 0.062 Uiso calc U . R 1.0 . .
C C46 0.4874(3) 0.89544(17) 0.56661(13) 0.0396(5) Uani d . . . 1.0 . .
C C47 0.0943(2) 0.78997(19) 0.46063(15) 0.0450(6) Uani d . . . 1.0 . .
H H47A 0.0884 0.709 0.4572 0.068 Uiso calc U . R 1.0 . .
H H47B 0.1201 0.8149 0.4051 0.068 Uiso calc U . R 1.0 . .
H H47C -0.0058 0.8135 0.4778 0.068 Uiso calc U . R 1.0 . .
C C48 0.6570(3) 0.89557(18) 0.54987(16) 0.0485(6) Uani d . . . 1.0 . .
H H48A 0.7171 0.9337 0.5988 0.073 Uiso calc U . R 1.0 . .
H H48B 0.6825 0.934 0.4996 0.073 Uiso calc U . R 1.0 . .
H H48C 0.682 0.8191 0.5404 0.073 Uiso calc U . R 1.0 . .
C C51 0.2252(2) 0.36359(16) 0.26574(13) 0.0344(5) Uani d . . . 1.0 . .
C C52 0.0674(2) 0.33921(18) 0.24752(16) 0.0435(5) Uani d . . . 1.0 . .
C C53 0.0161(3) 0.2352(2) 0.20865(18) 0.0528(6) Uani d . . . 1.0 . .
H H53 -0.091 0.2163 0.1958 0.063 Uiso calc U . R 1.0 . .
C C54 0.1187(3) 0.1578(2) 0.18816(16) 0.0500(6) Uani d . . . 1.0 . .
H H54 0.0815 0.0863 0.1622 0.06 Uiso calc U . R 1.0 . .
C C55 0.2746(3) 0.18472(18) 0.20550(14) 0.0423(5) Uani d . . . 1.0 . .
H H55 0.3443 0.1317 0.1906 0.051 Uiso calc U . R 1.0 . .
C C56 0.3318(2) 0.28894(16) 0.24477(13) 0.0344(5) Uani d . . . 1.0 . .
C C57 -0.0428(3) 0.4242(2) 0.2691(2) 0.0616(7) Uani d . . . 1.0 . .
H H57A -0.1478 0.3935 0.2504 0.092 Uiso calc U . R 1.0 . .
H H57B -0.0117 0.4906 0.2405 0.092 Uiso calc U . R 1.0 . .
H H57C -0.0406 0.4439 0.3305 0.092 Uiso calc U . R 1.0 . .
C C58 0.5024(2) 0.31784(19) 0.26071(14) 0.0431(5) Uani d . . . 1.0 . .
H H58A 0.5535 0.3287 0.207 0.065 Uiso calc U . R 1.0 . .
H H58B 0.5445 0.2575 0.2866 0.065 Uiso calc U . R 1.0 . .
H H58C 0.5207 0.3862 0.2989 0.065 Uiso calc U . R 1.0 . .

loop_
_atom_site_aniso_label
_atom_site_aniso_U_11
_atom_site_aniso_U_22
_atom_site_aniso_U_33
_atom_site_aniso_U_12
_atom_site_aniso_U_13
_atom_site_aniso_U_23
B1 0.0264(11) 0.0261(12) 0.0354(12) 0.0033(9) 0.0039(9) 0.0068(9)
N1 0.0369(9) 0.0225(9) 0.0361(9) -0.0031(7) 0.0079(7) 0.0067(7)
N2 0.0307(8) 0.0234(9) 0.0392(9) -0.0004(7) 0.0073(7) 0.0033(7)
C1 0.0353(10) 0.0253(11) 0.0372(11) 0.0006(8) 0.0087(9) 0.0058(9)
C2 0.0367(11) 0.0262(11) 0.0375(11) 0.0030(8) 0.0083(9) 0.0061(9)
C3 0.0259(9) 0.0255(10) 0.0376(11) 0.0024(8) 0.0050(8) 0.0066(9)
C4 0.0280(10) 0.0325(11) 0.0329(10) 0.0031(8) 0.0058(8) 0.0087(9)
C11 0.0591(14) 0.0284(12) 0.0467(13) -0.0009(10) 0.0191(11) 0.0061(10)
C21 0.0645(15) 0.0309(12) 0.0342(11) 0.0021(10) 0.0096(10) 0.0084(9)
C31 0.0295(10) 0.0241(10) 0.0302(10) -0.0008(8) 0.0064(8) 0.0013(8)
C32 0.0287(10) 0.0278(10) 0.0304(10) 0.0005(8) 0.0018(8) 0.0032(8)
C33 0.0366(11) 0.0310(11) 0.0319(10) -0.0025(9) -0.0010(8) 0.0092(9)
C34 0.0344(11) 0.0343(11) 0.0289(10) -0.0085(9) 0.0030(8) 0.0033(9)
C35 0.0292(10) 0.0316(11) 0.0306(10) -0.0030(8) 0.0033(8) 0.0023(8)
C36 0.0298(10) 0.0289(11) 0.0307(10) 0.0013(8) 0.0030(8) 0.0025(8)
C37 0.0344(11) 0.0366(12) 0.0440(12) 0.0045(9) 0.0035(9) 0.0166(10)
F1 0.0403(7) 0.0756(10) 0.0500(8) 0.0163(7) 0.0140(6) 0.0134(7)
F2 0.0307(6) 0.0459(8) 0.0779(10) -0.0053(6) -0.0038(6) 0.0152(7)
F3 0.0369(7) 0.0572(9) 0.0649(9) 0.0115(6) 0.0017(6) 0.0306(7)
C38 0.0419(13) 0.0510(15) 0.0376(12) -0.0129(11) 0.0013(10) 0.0170(11)
F4 0.036(4) 0.068(4) 0.031(3) -0.006(3) 0.003(3) 0.011(2)
F5 0.089(6) 0.033(3) 0.064(3) -0.023(3) 0.017(4) 0.018(2)
F6 0.047(4) 0.096(6) 0.069(4) -0.035(4) -0.009(3) 0.042(4)
F4A 0.043(5) 0.061(3) 0.032(3) 0.003(3) 0.010(2) 0.024(3)
F5A 0.102(8) 0.054(4) 0.061(3) -0.040(3) 0.019(4) 0.006(3)
F6A 0.023(3) 0.094(7) 0.062(4) -0.007(3) 0.010(2) 0.048(4)
C39 0.0268(10) 0.0459(14) 0.0578(15) 0.0043(9) 0.0093(9) 0.0230(11)
F7 0.0254(6) 0.0600(9) 0.0653(9) 0.0057(5) 0.0070(6) 0.0263(7)
F8 0.0440(7) 0.1121(13) 0.0432(8) 0.0227(8) 0.0056(6) 0.0365(8)
F9 0.0366(7) 0.0415(8) 0.1362(15) 0.0077(6) 0.0041(8) 0.0374(9)
C41 0.0456(12) 0.0215(10) 0.0345(11) -0.0013(8) 0.0045(9) 0.0064(8)
C42 0.0478(13) 0.0279(11) 0.0405(12) 0.0000(9) 0.0115(10) 0.0066(9)
C43 0.0711(16) 0.0354(13) 0.0475(14) 0.0029(12) 0.0237(12) 0.0049(11)
C44 0.095(2) 0.0333(13) 0.0404(13) 0.0059(13) 0.0158(13) 0.0000(11)
C45 0.088(2) 0.0262(12) 0.0395(13) -0.0029(12) -0.0084(12) 0.0042(10)
C46 0.0560(14) 0.0245(11) 0.0384(12) 0.0001(10) -0.0058(10) 0.0106(9)
C47 0.0380(12) 0.0436(13) 0.0521(14) -0.0027(10) 0.0128(10) 0.0044(11)
C48 0.0554(14) 0.0313(12) 0.0578(15) -0.0009(10) -0.0177(11) 0.0080(11)
C51 0.0388(11) 0.0238(10) 0.0394(11) -0.0010(9) 0.0038(9) 0.0019(9)
C52 0.0349(12) 0.0300(12) 0.0639(15) -0.0025(9) 0.0050(10) 0.0029(11)
C53 0.0384(13) 0.0376(14) 0.0787(18) -0.0067(10) -0.0022(12) 0.0002(13)
C54 0.0545(14) 0.0294(12) 0.0617(15) -0.0061(11) -0.0052(11) -0.0041(11)
C55 0.0547(14) 0.0287(12) 0.0436(12) 0.0082(10) 0.0020(10) -0.0001(10)
C56 0.0430(12) 0.0273(11) 0.0333(10) 0.0048(9) 0.0014(9) 0.0042(9)
C57 0.0325(12) 0.0459(15) 0.104(2) 0.0014(11) 0.0075(13) -0.0016(15)
C58 0.0443(12) 0.0402(13) 0.0458(13) 0.0129(10) -0.0032(10) 0.0003(10)

loop_
_atom_type_symbol
_atom_type_description
_atom_type_scat_dispersion_real
_atom_type_scat_dispersion_imag
_atom_type_scat_source
C C 0.0181 0.0091 'International Tables Vol C Tables 4.2.6.8 and 6.1.1.4'
H H 0.0000 0.0000 'International Tables Vol C Tables 4.2.6.8 and 6.1.1.4'
B B 0.0090 0.0039 'International Tables Vol C Tables 4.2.6.8 and 6.1.1.4'
N N 0.0311 0.0180 'International Tables Vol C Tables 4.2.6.8 and 6.1.1.4'
F F 0.0727 0.0534 'International Tables Vol C Tables 4.2.6.8 and 6.1.1.4'

loop_
_geom_angle_atom_site_label_1
_geom_angle_atom_site_label_2
_geom_angle_atom_site_label_3
_geom_angle_site_symmetry_1
_geom_angle_site_symmetry_3
_geom_angle
_geom_angle_publ_flag
C4 B1 C3 . . 115.77(17) ?
C4 B1 C31 . . 119.29(18) ?
C3 B1 C31 . . 124.84(18) ?
C3 N1 C41 . . 130.38(16) ?
C3 N1 H1 . . 114.2(14) ?
C41 N1 H1 . . 115.0(14) ?
C1 N2 C4 . . 121.91(17) ?
C1 N2 C51 . . 120.47(15) ?
C4 N2 C51 . . 117.55(16) ?
N2 C1 C2 . . 121.11(17) ?
N2 C1 C11 . . 118.31(18) ?
C2 C1 C11 . . 120.58(18) ?
C1 C2 C3 . . 121.64(18) ?
C1 C2 C21 . . 117.18(17) ?
C3 C2 C21 . . 120.99(18) ?
N1 C3 C2 . . 121.31(18) ?
N1 C3 B1 . . 120.97(16) ?
C2 C3 B1 . . 117.63(18) ?
N2 C4 B1 . . 121.37(18) ?
N2 C4 H4 . . 119.3 ?
B1 C4 H4 . . 119.3 ?
C1 C11 H11A . . 109.5 ?
C1 C11 H11B . . 109.5 ?
H11A C11 H11B . . 109.5 ?
C1 C11 H11C . . 109.5 ?
H11A C11 H11C . . 109.5 ?
H11B C11 H11C . . 109.5 ?
C2 C21 H21A . . 109.5 ?
C2 C21 H21B . . 109.5 ?
H21A C21 H21B . . 109.5 ?
C2 C21 H21C . . 109.5 ?
H21A C21 H21C . . 109.5 ?
H21B C21 H21C . . 109.5 ?
C32 C31 C36 . . 115.37(17) ?
C32 C31 B1 . . 123.70(16) ?
C36 C31 B1 . . 120.78(17) ?
C33 C32 C31 . . 122.40(17) ?
C33 C32 C37 . . 117.50(17) ?
C31 C32 C37 . . 120.10(16) ?
C34 C33 C32 . . 120.01(18) ?
C34 C33 H33 . . 120.0 ?
C32 C33 H33 . . 120.0 ?
C33 C34 C35 . . 119.96(17) ?
C33 C34 C38 . . 118.85(18) ?
C35 C34 C38 . . 121.18(18) ?
C34 C35 C36 . . 119.45(18) ?
C34 C35 H35 . . 120.3 ?
C36 C35 H35 . . 120.3 ?
C35 C36 C31 . . 122.79(18) ?
C35 C36 C39 . . 116.98(17) ?
C31 C36 C39 . . 120.23(17) ?
F2 C37 F1 . . 106.65(16) ?
F2 C37 F3 . . 105.71(17) ?
F1 C37 F3 . . 106.02(17) ?
F2 C37 C32 . . 113.16(17) ?
F1 C37 C32 . . 112.11(18) ?
F3 C37 C32 . . 112.65(16) ?
F5A C38 F4A . . 106.8(8) ?
F6 C38 F4 . . 107.3(9) ?
F5A C38 F6A . . 106.1(7) ?
F4A C38 F6A . . 107.3(8) ?
F6 C38 F5 . . 105.2(7) ?
F4 C38 F5 . . 104.8(8) ?
F6 C38 C34 . . 115.7(7) ?
F5A C38 C34 . . 115.2(8) ?
F4A C38 C34 . . 110.2(8) ?
F4 C38 C34 . . 114.1(8) ?
F6A C38 C34 . . 110.8(6) ?
F5 C38 C34 . . 108.8(7) ?
F9 C39 F7 . . 106.32(17) ?
F9 C39 F8 . . 106.74(18) ?
F7 C39 F8 . . 105.97(18) ?
F9 C39 C36 . . 112.70(19) ?
F7 C39 C36 . . 112.79(16) ?
F8 C39 C36 . . 111.84(17) ?
C42 C41 C46 . . 121.1(2) ?
C42 C41 N1 . . 121.16(19) ?
C46 C41 N1 . . 117.72(19) ?
C43 C42 C41 . . 118.4(2) ?
C43 C42 C47 . . 119.3(2) ?
C41 C42 C47 . . 122.25(19) ?
C44 C43 C42 . . 121.0(2) ?
C44 C43 H43 . . 119.5 ?
C42 C43 H43 . . 119.5 ?
C45 C44 C43 . . 120.2(2) ?
C45 C44 H44 . . 119.9 ?
C43 C44 H44 . . 119.9 ?
C44 C45 C46 . . 120.9(2) ?
C44 C45 H45 . . 119.5 ?
C46 C45 H45 . . 119.5 ?
C45 C46 C41 . . 118.3(2) ?
C45 C46 C48 . . 120.5(2) ?
C41 C46 C48 . . 121.2(2) ?
C42 C47 H47A . . 109.5 ?
C42 C47 H47B . . 109.5 ?
H47A C47 H47B . . 109.5 ?
C42 C47 H47C . . 109.5 ?
H47A C47 H47C . . 109.5 ?
H47B C47 H47C . . 109.5 ?
C46 C48 H48A . . 109.5 ?
C46 C48 H48B . . 109.5 ?
H48A C48 H48B . . 109.5 ?
C46 C48 H48C . . 109.5 ?
H48A C48 H48C . . 109.5 ?
H48B C48 H48C . . 109.5 ?
C56 C51 C52 . . 122.8(2) ?
C56 C51 N2 . . 118.87(18) ?
C52 C51 N2 . . 118.35(18) ?
C53 C52 C51 . . 117.8(2) ?
C53 C52 C57 . . 121.4(2) ?
C51 C52 C57 . . 120.8(2) ?
C52 C53 C54 . . 121.0(2) ?
C52 C53 H53 . . 119.5 ?
C54 C53 H53 . . 119.5 ?
C55 C54 C53 . . 120.0(2) ?
C55 C54 H54 . . 120.0 ?
C53 C54 H54 . . 120.0 ?
C54 C55 C56 . . 120.9(2) ?
C54 C55 H55 . . 119.5 ?
C56 C55 H55 . . 119.5 ?
C51 C56 C55 . . 117.41(19) ?
C51 C56 C58 . . 122.44(19) ?
C55 C56 C58 . . 120.13(19) ?
C52 C57 H57A . . 109.5 ?
C52 C57 H57B . . 109.5 ?
H57A C57 H57B . . 109.5 ?
C52 C57 H57C . . 109.5 ?
H57A C57 H57C . . 109.5 ?
H57B C57 H57C . . 109.5 ?
C56 C58 H58A . . 109.5 ?
C56 C58 H58B . . 109.5 ?
H58A C58 H58B . . 109.5 ?
C56 C58 H58C . . 109.5 ?
H58A C58 H58C . . 109.5 ?
H58B C58 H58C . . 109.5 ?

loop_
_geom_bond_atom_site_label_1
_geom_bond_atom_site_label_2
_geom_bond_site_symmetry_2
_geom_bond_distance
_geom_bond_publ_flag
B1 C4 . 1.459(3) ?
B1 C3 . 1.516(3) ?
B1 C31 . 1.616(3) ?
N1 C3 . 1.385(3) ?
N1 C41 . 1.420(3) ?
N1 H1 . 0.86(2) ?
N2 C1 . 1.368(3) ?
N2 C4 . 1.377(2) ?
N2 C51 . 1.454(3) ?
C1 C2 . 1.389(3) ?
C1 C11 . 1.504(3) ?
C2 C3 . 1.418(3) ?
C2 C21 . 1.519(3) ?
C4 H4 . 0.95 ?
C11 H11A . 0.98 ?
C11 H11B . 0.98 ?
C11 H11C . 0.98 ?
C21 H21A . 0.98 ?
C21 H21B . 0.98 ?
C21 H21C . 0.98 ?
C31 C32 . 1.407(3) ?
C31 C36 . 1.408(3) ?
C32 C33 . 1.390(3) ?
C32 C37 . 1.497(3) ?
C33 C34 . 1.382(3) ?
C33 H33 . 0.95 ?
C34 C35 . 1.383(3) ?
C34 C38 . 1.496(3) ?
C35 C36 . 1.393(3) ?
C35 H35 . 0.95 ?
C36 C39 . 1.506(3) ?
C37 F2 . 1.338(2) ?
C37 F1 . 1.340(3) ?
C37 F3 . 1.346(2) ?
C38 F6 . 1.328(9) ?
C38 F5A . 1.331(9) ?
C38 F4A . 1.334(9) ?
C38 F4 . 1.335(9) ?
C38 F6A . 1.340(7) ?
C38 F5 . 1.361(9) ?
C39 F9 . 1.332(3) ?
C39 F7 . 1.338(2) ?
C39 F8 . 1.343(3) ?
C41 C42 . 1.401(3) ?
C41 C46 . 1.408(3) ?
C42 C43 . 1.395(3) ?
C42 C47 . 1.498(3) ?
C43 C44 . 1.381(4) ?
C43 H43 . 0.95 ?
C44 C45 . 1.378(4) ?
C44 H44 . 0.95 ?
C45 C46 . 1.399(3) ?
C45 H45 . 0.95 ?
C46 C48 . 1.502(3) ?
C47 H47A . 0.98 ?
C47 H47B . 0.98 ?
C47 H47C . 0.98 ?
C48 H48A . 0.98 ?
C48 H48B . 0.98 ?
C48 H48C . 0.98 ?
C51 C56 . 1.391(3) ?
C51 C52 . 1.393(3) ?
C52 C53 . 1.382(3) ?
C52 C57 . 1.508(3) ?
C53 C54 . 1.388(3) ?
C53 H53 . 0.95 ?
C54 C55 . 1.378(3) ?
C54 H54 . 0.95 ?
C55 C56 . 1.398(3) ?
C55 H55 . 0.95 ?
C56 C58 . 1.501(3) ?
C57 H57A . 0.98 ?
C57 H57B . 0.98 ?
C57 H57C . 0.98 ?
C58 H58A . 0.98 ?
C58 H58B . 0.98 ?
C58 H58C . 0.98 ?

loop_
_geom_torsion_atom_site_label_1
_geom_torsion_atom_site_label_2
_geom_torsion_atom_site_label_3
_geom_torsion_atom_site_label_4
_geom_torsion_site_symmetry_1
_geom_torsion_site_symmetry_2
_geom_torsion_site_symmetry_3
_geom_torsion_site_symmetry_4
_geom_torsion
_geom_torsion_publ_flag
C4 N2 C1 C2 . . . . 2.1(3) ?
C51 N2 C1 C2 . . . . 178.97(17) ?
C4 N2 C1 C11 . . . . -177.97(18) ?
C51 N2 C1 C11 . . . . -1.1(3) ?
N2 C1 C2 C3 . . . . 3.7(3) ?
C11 C1 C2 C3 . . . . -176.24(19) ?
N2 C1 C2 C21 . . . . -171.28(18) ?
C11 C1 C2 C21 . . . . 8.8(3) ?
C41 N1 C3 C2 . . . . -27.6(3) ?
C41 N1 C3 B1 . . . . 155.8(2) ?
C1 C2 C3 N1 . . . . 174.73(17) ?
C21 C2 C3 N1 . . . . -10.5(3) ?
C1 C2 C3 B1 . . . . -8.6(3) ?
C21 C2 C3 B1 . . . . 166.22(18) ?
C4 B1 C3 N1 . . . . -175.48(16) ?
C31 B1 C3 N1 . . . . 8.3(3) ?
C4 B1 C3 C2 . . . . 7.8(3) ?
C31 B1 C3 C2 . . . . -168.42(18) ?
C1 N2 C4 B1 . . . . -2.4(3) ?
C51 N2 C4 B1 . . . . -179.35(17) ?
C3 B1 C4 N2 . . . . -2.6(3) ?
C31 B1 C4 N2 . . . . 173.85(17) ?
C4 B1 C31 C32 . . . . 82.5(2) ?
C3 B1 C31 C32 . . . . -101.4(2) ?
C4 B1 C31 C36 . . . . -92.9(2) ?
C3 B1 C31 C36 . . . . 83.3(2) ?
C36 C31 C32 C33 . . . . 0.8(3) ?
B1 C31 C32 C33 . . . . -174.73(18) ?
C36 C31 C32 C37 . . . . -178.35(18) ?
B1 C31 C32 C37 . . . . 6.1(3) ?
C31 C32 C33 C34 . . . . 0.3(3) ?
C37 C32 C33 C34 . . . . 179.57(19) ?
C32 C33 C34 C35 . . . . -1.2(3) ?
C32 C33 C34 C38 . . . . 179.96(19) ?
C33 C34 C35 C36 . . . . 0.8(3) ?
C38 C34 C35 C36 . . . . 179.61(19) ?
C34 C35 C36 C31 . . . . 0.5(3) ?
C34 C35 C36 C39 . . . . -179.93(19) ?
C32 C31 C36 C35 . . . . -1.3(3) ?
B1 C31 C36 C35 . . . . 174.46(19) ?
C32 C31 C36 C39 . . . . 179.15(19) ?
B1 C31 C36 C39 . . . . -5.1(3) ?
C33 C32 C37 F2 . . . . 117.4(2) ?
C31 C32 C37 F2 . . . . -63.4(2) ?
C33 C32 C37 F1 . . . . -121.97(19) ?
C31 C32 C37 F1 . . . . 57.3(2) ?
C33 C32 C37 F3 . . . . -2.5(3) ?
C31 C32 C37 F3 . . . . 176.76(18) ?
C33 C34 C38 F6 . . . . 178.7(11) ?
C35 C34 C38 F6 . . . . -0.1(12) ?
C33 C34 C38 F5A . . . . 75.6(13) ?
C35 C34 C38 F5A . . . . -103.2(12) ?
C33 C34 C38 F4A . . . . -45.3(11) ?
C35 C34 C38 F4A . . . . 135.9(11) ?
C33 C34 C38 F4 . . . . -56.1(11) ?
C35 C34 C38 F4 . . . . 125.1(10) ?
C33 C34 C38 F6A . . . . -164.0(12) ?
C35 C34 C38 F6A . . . . 17.2(12) ?
C33 C34 C38 F5 . . . . 60.5(10) ?
C35 C34 C38 F5 . . . . -118.3(10) ?
C35 C36 C39 F9 . . . . -120.3(2) ?
C31 C36 C39 F9 . . . . 59.3(3) ?
C35 C36 C39 F7 . . . . 0.1(3) ?
C31 C36 C39 F7 . . . . 179.74(18) ?
C35 C36 C39 F8 . . . . 119.45(19) ?
C31 C36 C39 F8 . . . . -60.9(3) ?
C3 N1 C41 C42 . . . . -49.0(3) ?
C3 N1 C41 C46 . . . . 133.4(2) ?
C46 C41 C42 C43 . . . . -2.9(3) ?
N1 C41 C42 C43 . . . . 179.54(18) ?
C46 C41 C42 C47 . . . . 174.80(19) ?
N1 C41 C42 C47 . . . . -2.7(3) ?
C41 C42 C43 C44 . . . . 2.3(3) ?
C47 C42 C43 C44 . . . . -175.5(2) ?
C42 C43 C44 C45 . . . . 0.0(4) ?
C43 C44 C45 C46 . . . . -1.7(4) ?
C44 C45 C46 C41 . . . . 1.1(3) ?
C44 C45 C46 C48 . . . . -177.1(2) ?
C42 C41 C46 C45 . . . . 1.3(3) ?
N1 C41 C46 C45 . . . . 178.89(17) ?
C42 C41 C46 C48 . . . . 179.49(18) ?
N1 C41 C46 C48 . . . . -2.9(3) ?
C1 N2 C51 C56 . . . . -96.8(2) ?
C4 N2 C51 C56 . . . . 80.2(2) ?
C1 N2 C51 C52 . . . . 83.6(2) ?
C4 N2 C51 C52 . . . . -99.4(2) ?
C56 C51 C52 C53 . . . . 1.5(3) ?
N2 C51 C52 C53 . . . . -178.9(2) ?
C56 C51 C52 C57 . . . . -178.1(2) ?
N2 C51 C52 C57 . . . . 1.5(3) ?
C51 C52 C53 C54 . . . . -0.3(4) ?
C57 C52 C53 C54 . . . . 179.3(3) ?
C52 C53 C54 C55 . . . . -0.9(4) ?
C53 C54 C55 C56 . . . . 0.9(4) ?
C52 C51 C56 C55 . . . . -1.5(3) ?
N2 C51 C56 C55 . . . . 178.95(17) ?
C52 C51 C56 C58 . . . . 176.9(2) ?
N2 C51 C56 C58 . . . . -2.7(3) ?
C54 C55 C56 C51 . . . . 0.3(3) ?
C54 C55 C56 C58 . . . . -178.1(2) ?
